data_4101823
loop_
_publ_author_name
'Omar K. Farha'
'Christos D. Malliakas'
'Mercouri G. Kanatzidis'
'Joseph T. Hupp'

_publ_contact_author 'Joseph T. Hupp'
_publ_contact_author_email j-hupp@northwestern.edu
_publ_section_title
;
 Control over Catenation in Metal-Organic Frameworks via Rational Design
 of the Organic Building Block
;
_journal_name_full 'Journal of the American Chemical Society'
_journal_page_first 950
_journal_page_last 952
_journal_paper_doi 10.1021/ja909519e
_journal_volume 132
_journal_year 2010
_chemical_formula_sum 'C47 H26 N3 O9 Zn2'
_chemical_formula_weight 907.45
_chemical_name_systematic
; 
 ? 
;
_space_group_IT_number 4
_symmetry_cell_setting monoclinic
_symmetry_space_group_name_Hall 'P 2yb'
_symmetry_space_group_name_H-M 'P 1 21 1'
_atom_sites_solution_hydrogens geom
_atom_sites_solution_primary direct
_atom_sites_solution_secondary difmap
_audit_creation_method SHELXL-97
_cell_angle_alpha 90.00
_cell_angle_beta 96.679(10)
_cell_angle_gamma 90.00
_cell_formula_units_Z 2
_cell_length_a 14.008(3)
_cell_length_b 11.5210(13)
_cell_length_c 15.701(3)
_cell_measurement_reflns_used 739
_cell_measurement_temperature 100(2)
_cell_measurement_theta_max 61.55
_cell_measurement_theta_min 2.83
_cell_volume 2516.7(8)
_computing_cell_refinement 'SAINT V7.23A (Bruker, 2005)'
_computing_data_collection 'APEX2 V2.1-4 (Bruker, 2007)'
_computing_data_reduction 'Bruker SAINT'
_computing_molecular_graphics 'Bruker SHELXTL'
_computing_publication_material 'Bruker SHELXTL'
_computing_structure_refinement 'SHELXL-97 (Sheldrick, 1997)'
_computing_structure_solution 'SHELXS-97 (Sheldrick, 1990)'
_diffrn_ambient_temperature 100(2)
_diffrn_measured_fraction_theta_full 0.667
_diffrn_measured_fraction_theta_max 0.667
_diffrn_measurement_device_type 'CCD area detector'
_diffrn_measurement_method 'phi and omega scans'
_diffrn_radiation_monochromator graphite
_diffrn_radiation_source 'fine-focus sealed tube'
_diffrn_radiation_type CuK\a
_diffrn_radiation_wavelength 1.54178
_diffrn_reflns_av_R_equivalents 0.0000
_diffrn_reflns_av_sigmaI/netI 0.1108
_diffrn_reflns_limit_h_max 15
_diffrn_reflns_limit_h_min -16
_diffrn_reflns_limit_k_max 13
_diffrn_reflns_limit_k_min 0
_diffrn_reflns_limit_l_max 17
_diffrn_reflns_limit_l_min 0
_diffrn_reflns_number 3071
_diffrn_reflns_theta_full 64.23
_diffrn_reflns_theta_max 64.23
_diffrn_reflns_theta_min 2.83
_exptl_absorpt_coefficient_mu 1.595
_exptl_absorpt_correction_T_max 0.961
_exptl_absorpt_correction_T_min 0.761
_exptl_absorpt_correction_type 'empirical, Twinabs (multi-scan)'
_exptl_absorpt_process_details 'TWINABS V2008/1 (Sheldrick, 2008)'
_exptl_crystal_colour colourless
_exptl_crystal_density_diffrn 1.197
_exptl_crystal_density_method 'not measured'
_exptl_crystal_description needle
_exptl_crystal_F_000 922
_exptl_crystal_size_max 0.311
_exptl_crystal_size_mid 0.111
_exptl_crystal_size_min 0.025
_refine_diff_density_max 2.040
_refine_diff_density_min -1.210
_refine_diff_density_rms 0.270
_refine_ls_abs_structure_details 'Flack H D (1983), Acta Cryst. A39, 876-881'
_refine_ls_abs_structure_Flack -0.18(17)
_refine_ls_extinction_method none
_refine_ls_goodness_of_fit_ref 1.546
_refine_ls_hydrogen_treatment constr
_refine_ls_matrix_type full
_refine_ls_number_parameters 501
_refine_ls_number_reflns 3071
_refine_ls_number_restraints 846
_refine_ls_restrained_S_all 1.361
_refine_ls_R_factor_all 0.1717
_refine_ls_R_factor_gt 0.1266
_refine_ls_shift/su_max 0.003
_refine_ls_shift/su_mean 0.000
_refine_ls_structure_factor_coef Fsqd
_refine_ls_weighting_details 'calc w=1/[\s^2^(Fo^2^)+(0.2000P)^2^+0.0000P] where P=(Fo^2^+2Fc^2^)/3'
_refine_ls_weighting_scheme calc
_refine_ls_wR_factor_gt 0.3567
_refine_ls_wR_factor_ref 0.3954
_reflns_number_gt 2116
_reflns_number_total 3071
_reflns_threshold_expression >2sigma(I)
_cod_data_source_file ja909519e_si_002.cif
_cod_data_source_block 11
_cod_original_cell_volume 2516.8(7)
_cod_database_code 4101823

loop_
_symmetry_equiv_pos_as_xyz
'x, y, z'
'-x, y+1/2, -z'

loop_
_atom_site_label
_atom_site_type_symbol
_atom_site_fract_x
_atom_site_fract_y
_atom_site_fract_z
_atom_site_U_iso_or_equiv
_atom_site_adp_type
_atom_site_occupancy
_atom_site_symmetry_multiplicity
_atom_site_calc_flag
_atom_site_refinement_flags
_atom_site_disorder_assembly
_atom_site_disorder_group
Zn1 Zn 0.8043(3) 0.9048(5) 1.01692(19) 0.0093(9) Uani 1 1 d U . .
Zn2 Zn 0.5954(3) 0.9044(4) 0.9979(2) 0.0092(9) Uani 1 1 d U . .
O1 O 0.615(2) 0.7710(19) 0.9138(15) 0.021(3) Uani 1 1 d U . .
O2 O 0.7768(19) 0.7709(17) 0.9326(14) 0.016(3) Uani 1 1 d U . .
O3 O 0.624(2) 0.7680(19) 1.0803(15) 0.019(3) Uani 1 1 d U . .
O4 O 0.791(2) 0.7662(18) 1.0964(14) 0.020(4) Uani 1 1 d U . .
O5 O 0.7653(19) 1.0088(19) 0.9146(14) 0.021(4) Uani 1 1 d U . .
O6 O 0.610(2) 1.014(2) 0.8988(15) 0.026(4) Uani 1 1 d U . .
O7 O 0.636(2) 1.0167(18) 1.0953(14) 0.018(3) Uani 1 1 d U . .
O8 O 0.784(2) 1.0166(19) 1.1123(15) 0.023(4) Uani 1 1 d U . .
N1 N 0.4501(15) 0.903(3) 0.9938(14) 0.009(3) Uani 1 1 d U . .
N2 N -0.0553(18) 0.906(3) 1.0143(15) 0.021(5) Uani 1 1 d U . .
C1 C 0.687(3) 0.760(3) 0.886(2) 0.014(4) Uani 1 1 d U . .
C2 C 0.6910(16) 0.6693(15) 0.8100(11) 0.011(4) Uani 1 1 d GU . .
C3 C 0.7690(14) 0.5967(17) 0.8031(11) 0.019(5) Uani 1 1 d GU . .
H3 H 0.8201 0.5931 0.8484 0.023 Uiso 1 1 calc R . .
C4 C 0.7721(14) 0.5294(16) 0.7300(13) 0.020(5) Uani 1 1 d GU . .
H4 H 0.8254 0.4798 0.7253 0.023 Uiso 1 1 calc R . .
C5 C 0.6973(17) 0.5348(17) 0.6637(10) 0.016(4) Uani 1 1 d GU . .
C6 C 0.6193(14) 0.6073(19) 0.6706(12) 0.024(5) Uani 1 1 d GU . .
H6 H 0.5681 0.6110 0.6253 0.029 Uiso 1 1 calc R . .
C7 C 0.6161(13) 0.6746(16) 0.7437(14) 0.021(5) Uani 1 1 d GU . .
H7 H 0.5628 0.7242 0.7484 0.025 Uiso 1 1 calc R . .
C8 C 0.719(3) 0.468(3) 0.585(2) 0.015(4) Uani 1 1 d U . .
C9 C 0.698(3) 0.351(3) 0.589(2) 0.016(4) Uani 1 1 d U . .
C10 C 0.708(3) 0.286(3) 0.507(2) 0.017(4) Uani 1 1 d U . .
H10A H 0.7034 0.2036 0.5044 0.021 Uiso 1 1 calc R . .
C11 C 0.725(3) 0.350(3) 0.434(2) 0.018(4) Uani 1 1 d U . .
C12 C 0.705(3) 0.475(3) 0.431(2) 0.016(4) Uani 1 1 d U . .
C13 C 0.716(3) 0.519(3) 0.513(2) 0.015(4) Uani 1 1 d U . .
H13A H 0.7224 0.6009 0.5166 0.018 Uiso 1 1 calc R . .
C14 C 0.712(3) 0.273(3) 0.350(2) 0.017(4) Uani 1 1 d U . .
C15 C 0.638(3) 0.196(3) 0.328(2) 0.023(5) Uani 1 1 d U . .
H15A H 0.5875 0.1895 0.3633 0.028 Uiso 1 1 calc R . .
C16 C 0.639(3) 0.126(3) 0.252(2) 0.026(5) Uani 1 1 d U . .
H16A H 0.5879 0.0735 0.2340 0.031 Uiso 1 1 calc R . .
C17 C 0.714(3) 0.138(3) 0.211(2) 0.014(5) Uani 1 1 d U . .
C18 C 0.784(3) 0.223(3) 0.230(2) 0.022(5) Uani 1 1 d U . .
H18A H 0.8323 0.2355 0.1928 0.026 Uiso 1 1 calc R . .
C19 C 0.784(3) 0.286(3) 0.299(2) 0.020(5) Uani 1 1 d U . .
H19A H 0.8343 0.3400 0.3146 0.023 Uiso 1 1 calc R . .
C20 C 0.707(3) 0.268(3) 0.667(2) 0.022(4) Uani 1 1 d U . .
C21 C 0.779(3) 0.201(3) 0.699(2) 0.027(5) Uani 1 1 d U . .
H21A H 0.8358 0.1984 0.6720 0.033 Uiso 1 1 calc R . .
C22 C 0.773(3) 0.140(3) 0.765(2) 0.027(5) Uani 1 1 d U . .
H22A H 0.8298 0.1014 0.7897 0.033 Uiso 1 1 calc R . .
C23 C 0.696(3) 0.126(3) 0.803(2) 0.022(6) Uani 1 1 d U . .
C24 C 0.623(3) 0.217(3) 0.780(2) 0.029(5) Uani 1 1 d U . .
H24A H 0.5715 0.2283 0.8136 0.035 Uiso 1 1 calc R . .
C25 C 0.632(3) 0.284(3) 0.708(2) 0.029(5) Uani 1 1 d U . .
H25A H 0.5844 0.3405 0.6893 0.034 Uiso 1 1 calc R . .
C26 C 0.724(3) 0.536(3) 0.353(2) 0.017(4) Uani 1 1 d U . .
C27 C 0.785(3) 0.614(3) 0.343(2) 0.025(5) Uani 1 1 d U . .
H27A H 0.8322 0.6316 0.3903 0.030 Uiso 1 1 calc R . .
C28 C 0.788(3) 0.672(3) 0.271(2) 0.032(6) Uani 1 1 d U . .
H28A H 0.8453 0.7128 0.2640 0.038 Uiso 1 1 calc R . .
C29 C 0.703(3) 0.681(3) 0.194(2) 0.022(6) Uani 1 1 d U . .
C30 C 0.637(3) 0.601(3) 0.212(2) 0.024(5) Uani 1 1 d U . .
H30A H 0.5803 0.5956 0.1727 0.029 Uiso 1 1 calc R . .
C31 C 0.644(3) 0.526(3) 0.281(2) 0.025(5) Uani 1 1 d U . .
H31A H 0.5972 0.4663 0.2828 0.030 Uiso 1 1 calc R . .
C32 C 0.399(3) 0.799(3) 0.9981(18) 0.008(4) Uani 1 1 d U . .
H32A H 0.4322 0.7279 1.0088 0.009 Uiso 1 1 calc R . .
C33 C 0.315(2) 0.803(3) 0.988(2) 0.009(4) Uani 1 1 d U . .
H33A H 0.2832 0.7322 0.9715 0.011 Uiso 1 1 calc R . .
C34 C 0.255(2) 0.899(3) 0.9977(16) 0.009(4) Uani 1 1 d U . .
C35 C 0.295(3) 1.011(3) 0.9973(19) 0.011(4) Uani 1 1 d U . .
H35A H 0.2612 1.0826 1.0014 0.013 Uiso 1 1 calc R . .
C36 C 0.401(3) 0.998(3) 0.989(2) 0.010(4) Uani 1 1 d U . .
H36A H 0.4351 1.0672 0.9790 0.012 Uiso 1 1 calc R . .
C37 C 0.148(2) 0.915(4) 0.999(2) 0.019(4) Uani 1 1 d U . .
C38 C 0.111(3) 0.804(3) 1.023(2) 0.032(5) Uani 1 1 d U . .
H38A H 0.1478 0.7350 1.0276 0.038 Uiso 1 1 calc R . .
C39 C -0.006(3) 0.810(3) 1.043(2) 0.030(5) Uani 1 1 d U . .
H39A H -0.0352 0.7490 1.0714 0.035 Uiso 1 1 calc R . .
C40 C -0.001(3) 0.982(3) 0.980(2) 0.030(5) Uani 1 1 d U . .
H40A H -0.0388 1.0480 0.9625 0.035 Uiso 1 1 calc R . .
C41 C 0.098(3) 0.999(3) 0.960(2) 0.026(5) Uani 1 1 d U . .
H41A H 0.1214 1.0590 0.9262 0.032 Uiso 1 1 calc R . .
C42 C 0.704(3) 0.754(3) 1.131(2) 0.012(5) Uani 1 1 d U . .
C43 C 0.694(3) 1.063(3) 0.884(2) 0.013(5) Uani 1 1 d U . .
C44 C 0.717(3) 1.054(3) 1.125(2) 0.012(5) Uani 1 1 d U . .
N102 N 0.428(5) 0.376(5) 0.485(5) 0.17(2) Uiso 0.50 1 d PGU . .
C100 C 0.405(5) 0.451(6) 0.555(6) 0.17(2) Uiso 0.50 1 d PGU . .
C101 C 0.435(6) 0.253(5) 0.501(5) 0.17(2) Uiso 0.50 1 d PGU . .
C102 C 0.438(5) 0.419(4) 0.409(5) 0.17(2) Uiso 0.50 1 d PGU . .
O100 O 0.454(6) 0.361(5) 0.347(5) 0.17(2) Uiso 0.50 1 d PGU . .
N200 N 0.908(5) 0.900(6) 0.646(4) 0.17(2) Uiso 0.50 1 d PGU . .
C200 C 0.965(5) 0.847(7) 0.720(5) 0.17(2) Uiso 0.50 1 d PGU . .
C201 C 0.875(4) 0.826(5) 0.575(4) 0.17(2) Uiso 0.50 1 d PGU . .
C202 C 0.885(5) 1.010(5) 0.646(4) 0.17(2) Uiso 0.50 1 d PGU . .
O200 O 0.835(6) 1.060(5) 0.587(5) 0.17(2) Uiso 0.50 1 d PGU . .

loop_
_atom_site_aniso_label
_atom_site_aniso_U_11
_atom_site_aniso_U_22
_atom_site_aniso_U_33
_atom_site_aniso_U_23
_atom_site_aniso_U_13
_atom_site_aniso_U_12
Zn1 0.012(2) 0.0089(14) 0.0083(17) -0.001(2) 0.0058(18) 0.001(3)
Zn2 0.0083(19) 0.0055(14) 0.0141(18) 0.000(2) 0.0032(17) 0.002(2)
O1 0.020(5) 0.022(5) 0.019(5) -0.006(4) -0.001(4) 0.007(4)
O2 0.015(5) 0.018(5) 0.017(5) -0.007(4) 0.003(4) 0.000(4)
O3 0.018(5) 0.021(5) 0.019(5) 0.007(4) 0.003(4) 0.005(4)
O4 0.019(5) 0.023(5) 0.020(5) 0.007(4) 0.003(4) -0.001(4)
O5 0.021(5) 0.023(5) 0.021(5) 0.007(4) 0.004(4) 0.000(4)
O6 0.024(5) 0.029(5) 0.023(5) 0.009(4) 0.001(4) -0.003(4)
O7 0.017(5) 0.020(5) 0.017(5) -0.005(4) 0.003(4) -0.001(4)
O8 0.022(5) 0.024(5) 0.022(5) -0.010(4) 0.002(4) 0.003(4)
N1 0.009(4) 0.007(4) 0.010(5) 0.000(4) -0.002(4) 0.002(3)
N2 0.023(6) 0.020(6) 0.020(6) 0.000(4) 0.002(4) 0.002(4)
C1 0.014(5) 0.013(6) 0.014(5) 0.001(4) 0.002(4) 0.001(4)
C2 0.010(6) 0.011(6) 0.012(5) 0.004(4) 0.002(4) 0.001(4)
C3 0.019(6) 0.019(6) 0.019(6) -0.004(4) 0.001(4) 0.000(4)
C4 0.020(6) 0.020(6) 0.019(6) -0.003(4) 0.004(4) 0.000(4)
C5 0.018(6) 0.014(6) 0.015(5) 0.000(4) 0.000(4) -0.001(4)
C6 0.024(6) 0.025(6) 0.023(6) -0.002(4) 0.001(4) 0.002(4)
C7 0.020(6) 0.022(6) 0.021(6) -0.002(4) 0.000(4) 0.000(4)
C8 0.013(6) 0.015(5) 0.016(5) -0.001(4) 0.001(4) -0.003(4)
C9 0.015(6) 0.015(5) 0.017(5) -0.002(4) 0.002(4) 0.001(4)
C10 0.018(7) 0.017(5) 0.017(5) -0.002(4) -0.001(4) 0.000(5)
C11 0.018(6) 0.017(5) 0.019(5) 0.000(4) 0.003(4) 0.000(4)
C12 0.017(6) 0.016(5) 0.016(5) -0.002(4) 0.001(4) 0.001(4)
C13 0.014(7) 0.015(6) 0.016(5) -0.001(4) 0.001(4) -0.001(5)
C14 0.018(6) 0.017(6) 0.017(5) 0.002(4) 0.004(4) 0.000(4)
C15 0.023(6) 0.024(6) 0.023(6) -0.002(4) 0.005(4) -0.002(4)
C16 0.025(6) 0.026(7) 0.026(6) -0.002(4) 0.005(4) -0.002(4)
C17 0.015(7) 0.013(6) 0.014(6) 0.003(4) 0.000(4) 0.001(4)
C18 0.022(6) 0.023(7) 0.022(6) -0.002(4) 0.004(4) -0.001(4)
C19 0.019(6) 0.019(6) 0.021(6) 0.000(4) 0.004(4) 0.001(4)
C20 0.023(6) 0.022(6) 0.022(5) 0.000(4) 0.003(4) -0.001(4)
C21 0.028(6) 0.027(6) 0.027(6) 0.004(4) 0.004(4) 0.001(4)
C22 0.027(6) 0.027(7) 0.027(6) 0.003(4) 0.003(4) 0.002(4)
C23 0.022(7) 0.021(7) 0.022(7) -0.002(4) 0.002(4) 0.001(4)
C24 0.029(7) 0.029(7) 0.030(7) 0.003(4) 0.003(4) 0.003(4)
C25 0.028(6) 0.029(7) 0.029(6) 0.001(4) 0.006(4) -0.001(4)
C26 0.018(6) 0.016(6) 0.017(5) -0.003(4) 0.002(4) 0.001(4)
C27 0.025(6) 0.025(6) 0.025(6) 0.001(4) 0.003(4) -0.002(4)
C28 0.030(7) 0.034(7) 0.032(7) 0.005(4) 0.002(4) -0.003(4)
C29 0.023(7) 0.020(7) 0.022(7) -0.002(4) 0.002(4) 0.000(4)
C30 0.024(6) 0.023(6) 0.024(6) 0.001(4) 0.002(4) -0.001(4)
C31 0.025(6) 0.026(6) 0.024(6) 0.002(4) 0.001(4) 0.000(4)
C32 0.009(5) 0.007(5) 0.006(6) 0.003(4) 0.001(5) 0.000(4)
C33 0.009(5) 0.008(5) 0.011(6) 0.002(4) 0.001(5) -0.001(4)
C34 0.013(5) 0.009(5) 0.007(6) 0.002(5) 0.001(4) 0.000(4)
C35 0.011(5) 0.010(5) 0.011(6) -0.001(4) 0.002(5) -0.001(4)
C36 0.010(5) 0.011(5) 0.010(6) 0.001(4) 0.002(5) 0.003(4)
C37 0.018(5) 0.020(6) 0.018(6) -0.002(4) 0.003(4) 0.001(4)
C38 0.028(6) 0.031(6) 0.037(7) 0.003(4) 0.004(5) -0.001(4)
C39 0.029(6) 0.030(6) 0.030(7) 0.002(4) 0.006(5) 0.001(4)
C40 0.029(6) 0.029(6) 0.030(7) 0.000(4) 0.003(5) 0.001(4)
C41 0.025(6) 0.027(6) 0.026(7) -0.001(4) 0.000(4) 0.002(4)
C42 0.013(6) 0.012(6) 0.012(6) -0.001(4) 0.002(4) -0.001(4)
C43 0.014(6) 0.012(6) 0.013(6) -0.001(4) 0.003(4) 0.000(4)
C44 0.013(6) 0.011(6) 0.012(6) 0.000(4) 0.002(4) 0.000(4)

loop_
_atom_type_symbol
_atom_type_description
_atom_type_scat_dispersion_real
_atom_type_scat_dispersion_imag
_atom_type_scat_source
C C 0.0181 0.0091 'International Tables Vol C Tables 4.2.6.8 and 6.1.1.4'
H H 0.0000 0.0000 'International Tables Vol C Tables 4.2.6.8 and 6.1.1.4'
N N 0.0311 0.0180 'International Tables Vol C Tables 4.2.6.8 and 6.1.1.4'
O O 0.0492 0.0322 'International Tables Vol C Tables 4.2.6.8 and 6.1.1.4'
Zn Zn -1.5491 0.6778 'International Tables Vol C Tables 4.2.6.8 and 6.1.1.4'

loop_
_geom_angle_atom_site_label_1
_geom_angle_atom_site_label_2
_geom_angle_atom_site_label_3
_geom_angle
_geom_angle_site_symmetry_1
_geom_angle_site_symmetry_3
_geom_angle_publ_flag
N2 Zn1 O8 103.7(12) 1_655 . ?
N2 Zn1 O5 99.0(12) 1_655 . ?
O8 Zn1 O5 99.3(9) . . ?
N2 Zn1 O2 96.1(12) 1_655 . ?
O8 Zn1 O2 158.5(11) . . ?
O5 Zn1 O2 85.4(9) . . ?
N2 Zn1 O4 100.5(13) 1_655 . ?
O8 Zn1 O4 90.8(9) . . ?
O5 Zn1 O4 155.2(11) . . ?
O2 Zn1 O4 77.4(9) . . ?
N2 Zn1 Zn2 173.0(7) 1_655 . ?
O8 Zn1 Zn2 81.3(8) . . ?
O5 Zn1 Zn2 75.2(8) . . ?
O2 Zn1 Zn2 79.6(8) . . ?
O4 Zn1 Zn2 84.1(8) . . ?
N1 Zn2 O6 99.8(12) . . ?
N1 Zn2 O7 102.9(11) . . ?
O6 Zn2 O7 97.9(9) . . ?
N1 Zn2 O3 98.0(12) . . ?
O6 Zn2 O3 158.5(11) . . ?
O7 Zn2 O3 89.7(9) . . ?
N1 Zn2 O1 100.5(12) . . ?
O6 Zn2 O1 86.5(9) . . ?
O7 Zn2 O1 155.0(11) . . ?
O3 Zn2 O1 78.5(9) . . ?
N1 Zn2 Zn1 175.9(6) . . ?
O6 Zn2 Zn1 83.6(8) . . ?
O7 Zn2 Zn1 74.3(8) . . ?
O3 Zn2 Zn1 79.2(8) . . ?
O1 Zn2 Zn1 81.9(8) . . ?
C1 O1 Zn2 121(3) . . ?
C1 O2 Zn1 120(2) . . ?
C42 O3 Zn2 125(2) . . ?
C42 O4 Zn1 117(2) . . ?
C43 O5 Zn1 138(3) . . ?
C43 O6 Zn2 124(2) . . ?
C44 O7 Zn2 131(3) . . ?
C44 O8 Zn1 127(3) . . ?
C36 N1 C32 117(2) . . ?
C36 N1 Zn2 121(3) . . ?
C32 N1 Zn2 121(2) . . ?
C40 N2 C39 113(3) . . ?
C40 N2 Zn1 130(3) . 1_455 ?
C39 N2 Zn1 117(3) . 1_455 ?
O1 C1 O2 125(4) . . ?
O1 C1 C2 118(4) . . ?
O2 C1 C2 110(3) . . ?
C3 C2 C7 120.0 . . ?
C3 C2 C1 123(2) . . ?
C7 C2 C1 116(2) . . ?
C4 C3 C2 120.0 . . ?
C4 C3 H3 120.0 . . ?
C2 C3 H3 120.0 . . ?
C3 C4 C5 120.0 . . ?
C3 C4 H4 120.0 . . ?
C5 C4 H4 120.0 . . ?
C4 C5 C6 120.0 . . ?
C4 C5 C8 112(2) . . ?
C6 C5 C8 127(2) . . ?
C5 C6 C7 120.0 . . ?
C5 C6 H6 120.0 . . ?
C7 C6 H6 120.0 . . ?
C6 C7 C2 120.0 . . ?
C6 C7 H7 120.0 . . ?
C2 C7 H7 120.0 . . ?
C13 C8 C9 121(4) . . ?
C13 C8 C5 120(3) . . ?
C9 C8 C5 113(3) . . ?
C8 C9 C10 113(4) . . ?
C8 C9 C20 130(4) . . ?
C10 C9 C20 111(3) . . ?
C11 C10 C9 119(3) . . ?
C11 C10 H10A 120.7 . . ?
C9 C10 H10A 120.7 . . ?
C10 C11 C12 119(4) . . ?
C10 C11 C14 112(3) . . ?
C12 C11 C14 122(4) . . ?
C13 C12 C26 127(4) . . ?
C13 C12 C11 110(4) . . ?
C26 C12 C11 116(4) . . ?
C8 C13 C12 130(4) . . ?
C8 C13 H13A 114.8 . . ?
C12 C13 H13A 114.8 . . ?
C19 C14 C15 121(4) . . ?
C19 C14 C11 114(3) . . ?
C15 C14 C11 125(4) . . ?
C14 C15 C16 119(4) . . ?
C14 C15 H15A 120.4 . . ?
C16 C15 H15A 120.4 . . ?
C17 C16 C15 116(4) . . ?
C17 C16 H16A 122.2 . . ?
C15 C16 H16A 122.2 . . ?
C16 C17 C18 124(3) . . ?
C16 C17 C44 116(3) . 1_544 ?
C18 C17 C44 120(3) . 1_544 ?
C19 C18 C17 120(4) . . ?
C19 C18 H18A 120.1 . . ?
C17 C18 H18A 120.1 . . ?
C18 C19 C14 120(4) . . ?
C18 C19 H19A 120.0 . . ?
C14 C19 H19A 120.0 . . ?
C21 C20 C25 121(4) . . ?
C21 C20 C9 131(4) . . ?
C25 C20 C9 107(3) . . ?
C22 C21 C20 121(4) . . ?
C22 C21 H21A 119.3 . . ?
C20 C21 H21A 119.3 . . ?
C21 C22 C23 125(4) . . ?
C21 C22 H22A 117.4 . . ?
C23 C22 H22A 117.4 . . ?
C22 C23 C43 124(4) . 1_545 ?
C22 C23 C24 113(3) . . ?
C43 C23 C24 119(4) 1_545 . ?
C25 C24 C23 118(4) . . ?
C25 C24 H24A 120.9 . . ?
C23 C24 H24A 120.9 . . ?
C20 C25 C24 118(4) . . ?
C20 C25 H25A 121.1 . . ?
C24 C25 H25A 121.1 . . ?
C27 C26 C12 129(4) . . ?
C27 C26 C31 115(3) . . ?
C12 C26 C31 114(4) . . ?
C26 C27 C28 123(4) . . ?
C26 C27 H27A 118.5 . . ?
C28 C27 H27A 118.5 . . ?
C27 C28 C29 126(4) . . ?
C27 C28 H28A 116.8 . . ?
C29 C28 H28A 116.8 . . ?
C42 C29 C30 131(4) 1_554 . ?
C42 C29 C28 123(4) 1_554 . ?
C30 C29 C28 105(3) . . ?
C29 C30 C31 127(4) . . ?
C29 C30 H30A 116.6 . . ?
C31 C30 H30A 116.6 . . ?
C30 C31 C26 121(4) . . ?
C30 C31 H31A 119.3 . . ?
C26 C31 H31A 119.3 . . ?
C33 C32 N1 118(3) . . ?
C33 C32 H32A 120.8 . . ?
N1 C32 H32A 120.8 . . ?
C32 C33 C34 128(4) . . ?
C32 C33 H33A 116.0 . . ?
C34 C33 H33A 116.0 . . ?
C35 C34 C33 119(3) . . ?
C35 C34 C37 107(3) . . ?
C33 C34 C37 134(4) . . ?
C34 C35 C36 107(3) . . ?
C34 C35 H35A 126.3 . . ?
C36 C35 H35A 126.3 . . ?
N1 C36 C35 127(3) . . ?
N1 C36 H36A 116.5 . . ?
C35 C36 H36A 116.5 . . ?
C41 C37 C38 126(3) . . ?
C41 C37 C34 124(4) . . ?
C38 C37 C34 107(3) . . ?
C37 C38 C39 114(3) . . ?
C37 C38 H38A 123.2 . . ?
C39 C38 H38A 123.2 . . ?
N2 C39 C38 116(3) . . ?
N2 C39 H39A 122.1 . . ?
C38 C39 H39A 122.1 . . ?
N2 C40 C41 141(4) . . ?
N2 C40 H40A 109.3 . . ?
C41 C40 H40A 109.3 . . ?
C37 C41 C40 105(3) . . ?
C37 C41 H41A 127.3 . . ?
C40 C41 H41A 127.3 . . ?
O3 C42 C29 118(4) . 1_556 ?
O3 C42 O4 118(3) . . ?
C29 C42 O4 116(4) 1_556 . ?
O5 C43 O6 113(3) . . ?
O5 C43 C23 120(4) . 1_565 ?
O6 C43 C23 118(4) . 1_565 ?
O8 C44 O7 125(4) . . ?
O8 C44 C17 119(4) . 1_566 ?
O7 C44 C17 113(3) . 1_566 ?
C102 N102 C101 120.6 . . ?
C102 N102 C100 121.2 . . ?
C101 N102 C100 118.2 . . ?
O100 C102 N102 124.9 . . ?
C202 N200 C201 120.6 . . ?
C202 N200 C200 121.3 . . ?
C201 N200 C200 118.1 . . ?
O200 C202 N200 125.0 . . ?

loop_
_geom_bond_atom_site_label_1
_geom_bond_atom_site_label_2
_geom_bond_distance
_geom_bond_site_symmetry_2
_geom_bond_publ_flag
Zn1 N2 1.97(3) 1_655 ?
Zn1 O8 2.02(2) . ?
Zn1 O5 2.03(2) . ?
Zn1 O2 2.04(2) . ?
Zn1 O4 2.05(2) . ?
Zn1 Zn2 2.907(5) . ?
Zn2 N1 2.03(2) . ?
Zn2 O6 2.03(2) . ?
Zn2 O7 2.03(2) . ?
Zn2 O3 2.05(2) . ?
Zn2 O1 2.07(2) . ?
O1 C1 1.15(5) . ?
O2 C1 1.38(5) . ?
O3 C42 1.30(5) . ?
O4 C42 1.40(5) . ?
O5 C43 1.23(4) . ?
O6 C43 1.36(5) . ?
O7 C44 1.25(4) . ?
O8 C44 1.07(4) . ?
N1 C36 1.29(4) . ?
N1 C32 1.39(4) . ?
N2 C40 1.31(4) . ?
N2 C39 1.35(4) . ?
N2 Zn1 1.97(3) 1_455 ?
C1 C2 1.59(4) . ?
C2 C3 1.3900 . ?
C2 C7 1.3900 . ?
C3 C4 1.3900 . ?
C3 H3 0.9500 . ?
C4 C5 1.3900 . ?
C4 H4 0.9500 . ?
C5 C6 1.3900 . ?
C5 C8 1.52(4) . ?
C6 C7 1.3900 . ?
C6 H6 0.9500 . ?
C7 H7 0.9500 . ?
C8 C13 1.27(4) . ?
C8 C9 1.38(4) . ?
C9 C10 1.52(5) . ?
C9 C20 1.55(5) . ?
C10 C11 1.40(5) . ?
C10 H10A 0.9500 . ?
C11 C12 1.47(4) . ?
C11 C14 1.58(5) . ?
C12 C13 1.38(5) . ?
C12 C26 1.47(5) . ?
C13 H13A 0.9500 . ?
C14 C19 1.36(5) . ?
C14 C15 1.37(5) . ?
C15 C16 1.45(4) . ?
C15 H15A 0.9500 . ?
C16 C17 1.31(5) . ?
C16 H16A 0.9500 . ?
C17 C18 1.40(5) . ?
C17 C44 1.66(4) 1_544 ?
C18 C19 1.31(4) . ?
C18 H18A 0.9500 . ?
C19 H19A 0.9500 . ?
C20 C21 1.31(5) . ?
C20 C25 1.32(5) . ?
C21 C22 1.27(4) . ?
C21 H21A 0.9500 . ?
C22 C23 1.30(5) . ?
C22 H22A 0.9500 . ?
C23 C43 1.46(5) 1_545 ?
C23 C24 1.48(5) . ?
C24 C25 1.39(5) . ?
C24 H24A 0.9500 . ?
C25 H25A 0.9500 . ?
C26 C27 1.27(5) . ?
C26 C31 1.50(5) . ?
C27 C28 1.32(4) . ?
C27 H27A 0.9500 . ?
C28 C29 1.59(5) . ?
C28 H28A 0.9500 . ?
C29 C42 1.31(4) 1_554 ?
C29 C30 1.36(5) . ?
C30 C31 1.38(4) . ?
C30 H30A 0.9500 . ?
C31 H31A 0.9500 . ?
C32 C33 1.17(5) . ?
C32 H32A 0.9500 . ?
C33 C34 1.41(5) . ?
C33 H33A 0.9500 . ?
C34 C35 1.41(5) . ?
C34 C37 1.51(4) . ?
C35 C36 1.52(5) . ?
C35 H35A 0.9500 . ?
C36 H36A 0.9500 . ?
C37 C41 1.30(5) . ?
C37 C38 1.45(5) . ?
C38 C39 1.70(6) . ?
C38 H38A 0.9500 . ?
C39 H39A 0.9500 . ?
C40 C41 1.48(5) . ?
C40 H40A 0.9500 . ?
C41 H41A 0.9500 . ?
C42 C29 1.31(4) 1_556 ?
C43 C23 1.46(5) 1_565 ?
C44 C17 1.66(4) 1_566 ?
N102 C102 1.3130 . ?
N102 C101 1.4448 . ?
N102 C100 1.4562 . ?
C102 O100 1.2343 . ?
N200 C202 1.3132 . ?
N200 C201 1.4426 . ?
N200 C200 1.4551 . ?
C202 O200 1.2335 . ?

loop_
_geom_torsion_atom_site_label_1
_geom_torsion_atom_site_label_2
_geom_torsion_atom_site_label_3
_geom_torsion_atom_site_label_4
_geom_torsion
_geom_torsion_site_symmetry_1
_geom_torsion_site_symmetry_2
_geom_torsion_site_symmetry_3
_geom_torsion_site_symmetry_4
_geom_torsion_publ_flag
N2 Zn1 Zn2 N1 178(18) 1_655 . . . ?
O8 Zn1 Zn2 N1 -45(16) . . . . ?
O5 Zn1 Zn2 N1 -147(16) . . . . ?
O2 Zn1 Zn2 N1 125(16) . . . . ?
O4 Zn1 Zn2 N1 47(16) . . . . ?
N2 Zn1 Zn2 O6 -35(10) 1_655 . . . ?
O8 Zn1 Zn2 O6 101.2(10) . . . . ?
O5 Zn1 Zn2 O6 -0.9(10) . . . . ?
O2 Zn1 Zn2 O6 -88.8(10) . . . . ?
O4 Zn1 Zn2 O6 -167.0(9) . . . . ?
N2 Zn1 Zn2 O7 -135(9) 1_655 . . . ?
O8 Zn1 Zn2 O7 1.2(10) . . . . ?
O5 Zn1 Zn2 O7 -100.9(10) . . . . ?
O2 Zn1 Zn2 O7 171.1(9) . . . . ?
O4 Zn1 Zn2 O7 92.9(9) . . . . ?
N2 Zn1 Zn2 O3 132(9) 1_655 . . . ?
O8 Zn1 Zn2 O3 -91.6(10) . . . . ?
O5 Zn1 Zn2 O3 166.3(9) . . . . ?
O2 Zn1 Zn2 O3 78.3(9) . . . . ?
O4 Zn1 Zn2 O3 0.1(10) . . . . ?
N2 Zn1 Zn2 O1 52(9) 1_655 . . . ?
O8 Zn1 Zn2 O1 -171.4(9) . . . . ?
O5 Zn1 Zn2 O1 86.5(9) . . . . ?
O2 Zn1 Zn2 O1 -1.4(9) . . . . ?
O4 Zn1 Zn2 O1 -79.7(9) . . . . ?
N1 Zn2 O1 C1 164(3) . . . . ?
O6 Zn2 O1 C1 65(3) . . . . ?
O7 Zn2 O1 C1 -36(4) . . . . ?
O3 Zn2 O1 C1 -99(3) . . . . ?
Zn1 Zn2 O1 C1 -19(3) . . . . ?
N2 Zn1 O2 C1 -156(2) 1_655 . . . ?
O8 Zn1 O2 C1 47(4) . . . . ?
O5 Zn1 O2 C1 -57(2) . . . . ?
O4 Zn1 O2 C1 105(3) . . . . ?
Zn2 Zn1 O2 C1 19(2) . . . . ?
N1 Zn2 O3 C42 -153(3) . . . . ?
O6 Zn2 O3 C42 61(4) . . . . ?
O7 Zn2 O3 C42 -50(3) . . . . ?
O1 Zn2 O3 C42 108(3) . . . . ?
Zn1 Zn2 O3 C42 24(3) . . . . ?
N2 Zn1 O4 C42 165(2) 1_655 . . . ?
O8 Zn1 O4 C42 61(2) . . . . ?
O5 Zn1 O4 C42 -54(3) . . . . ?
O2 Zn1 O4 C42 -101(3) . . . . ?
Zn2 Zn1 O4 C42 -20(2) . . . . ?
N2 Zn1 O5 C43 -165(3) 1_655 . . . ?
O8 Zn1 O5 C43 -60(4) . . . . ?
O2 Zn1 O5 C43 99(4) . . . . ?
O4 Zn1 O5 C43 53(5) . . . . ?
Zn2 Zn1 O5 C43 19(3) . . . . ?
N1 Zn2 O6 C43 166(3) . . . . ?
O7 Zn2 O6 C43 62(3) . . . . ?
O3 Zn2 O6 C43 -48(4) . . . . ?
O1 Zn2 O6 C43 -94(3) . . . . ?
Zn1 Zn2 O6 C43 -11(2) . . . . ?
N1 Zn2 O7 C44 -177(3) . . . . ?
O6 Zn2 O7 C44 -75(3) . . . . ?
O3 Zn2 O7 C44 84(3) . . . . ?
O1 Zn2 O7 C44 23(4) . . . . ?
Zn1 Zn2 O7 C44 6(3) . . . . ?
N2 Zn1 O8 C44 165(3) 1_655 . . . ?
O5 Zn1 O8 C44 64(3) . . . . ?
O2 Zn1 O8 C44 -38(5) . . . . ?
O4 Zn1 O8 C44 -94(3) . . . . ?
Zn2 Zn1 O8 C44 -10(3) . . . . ?
O6 Zn2 N1 C36 -48(2) . . . . ?
O7 Zn2 N1 C36 52(2) . . . . ?
O3 Zn2 N1 C36 144(2) . . . . ?
O1 Zn2 N1 C36 -136(2) . . . . ?
Zn1 Zn2 N1 C36 98(16) . . . . ?
O6 Zn2 N1 C32 133(2) . . . . ?
O7 Zn2 N1 C32 -126(2) . . . . ?
O3 Zn2 N1 C32 -35(2) . . . . ?
O1 Zn2 N1 C32 45(2) . . . . ?
Zn1 Zn2 N1 C32 -81(16) . . . . ?
Zn2 O1 C1 O2 43(5) . . . . ?
Zn2 O1 C1 C2 -169.7(16) . . . . ?
Zn1 O2 C1 O1 -44(4) . . . . ?
Zn1 O2 C1 C2 166.3(16) . . . . ?
O1 C1 C2 C3 -141(3) . . . . ?
O2 C1 C2 C3 11(3) . . . . ?
O1 C1 C2 C7 47(4) . . . . ?
O2 C1 C2 C7 -161(2) . . . . ?
C7 C2 C3 C4 0.0 . . . . ?
C1 C2 C3 C4 -173(2) . . . . ?
C2 C3 C4 C5 0.0 . . . . ?
C3 C4 C5 C6 0.0 . . . . ?
C3 C4 C5 C8 173(2) . . . . ?
C4 C5 C6 C7 0.0 . . . . ?
C8 C5 C6 C7 -171(3) . . . . ?
C5 C6 C7 C2 0.0 . . . . ?
C3 C2 C7 C6 0.0 . . . . ?
C1 C2 C7 C6 173(2) . . . . ?
C4 C5 C8 C13 -123(4) . . . . ?
C6 C5 C8 C13 48(4) . . . . ?
C4 C5 C8 C9 85(4) . . . . ?
C6 C5 C8 C9 -103(4) . . . . ?
C13 C8 C9 C10 22(6) . . . . ?
C5 C8 C9 C10 173(2) . . . . ?
C13 C8 C9 C20 173(4) . . . . ?
C5 C8 C9 C20 -36(7) . . . . ?
C8 C9 C10 C11 -8(6) . . . . ?
C20 C9 C10 C11 -165(4) . . . . ?
C9 C10 C11 C12 -17(6) . . . . ?
C9 C10 C11 C14 -168(3) . . . . ?
C10 C11 C12 C13 28(6) . . . . ?
C14 C11 C12 C13 176(3) . . . . ?
C10 C11 C12 C26 -180(3) . . . . ?
C14 C11 C12 C26 -32(6) . . . . ?
C9 C8 C13 C12 -9(7) . . . . ?
C5 C8 C13 C12 -159(4) . . . . ?
C26 C12 C13 C8 -165(4) . . . . ?
C11 C12 C13 C8 -17(7) . . . . ?
C10 C11 C14 C19 -133(4) . . . . ?
C12 C11 C14 C19 76(6) . . . . ?
C10 C11 C14 C15 44(6) . . . . ?
C12 C11 C14 C15 -106(5) . . . . ?
C19 C14 C15 C16 2(6) . . . . ?
C11 C14 C15 C16 -176(3) . . . . ?
C14 C15 C16 C17 3(5) . . . . ?
C15 C16 C17 C18 -8(5) . . . . ?
C15 C16 C17 C44 178(3) . . . 1_544 ?
C16 C17 C18 C19 9(6) . . . . ?
C44 C17 C18 C19 -177(3) 1_544 . . . ?
C17 C18 C19 C14 -4(5) . . . . ?
C15 C14 C19 C18 -1(6) . . . . ?
C11 C14 C19 C18 177(3) . . . . ?
C8 C9 C20 C21 -90(6) . . . . ?
C10 C9 C20 C21 61(6) . . . . ?
C8 C9 C20 C25 81(6) . . . . ?
C10 C9 C20 C25 -128(4) . . . . ?
C25 C20 C21 C22 8(6) . . . . ?
C9 C20 C21 C22 178(4) . . . . ?
C20 C21 C22 C23 8(6) . . . . ?
C21 C22 C23 C43 -174(3) . . . 1_545 ?
C21 C22 C23 C24 -19(6) . . . . ?
C22 C23 C24 C25 17(5) . . . . ?
C43 C23 C24 C25 173(3) 1_545 . . . ?
C21 C20 C25 C24 -9(6) . . . . ?
C9 C20 C25 C24 179(3) . . . . ?
C23 C24 C25 C20 -4(6) . . . . ?
C13 C12 C26 C27 32(7) . . . . ?
C11 C12 C26 C27 -115(5) . . . . ?
C13 C12 C26 C31 -132(4) . . . . ?
C11 C12 C26 C31 82(5) . . . . ?
C12 C26 C27 C28 -172(4) . . . . ?
C31 C26 C27 C28 -9(6) . . . . ?
C26 C27 C28 C29 17(7) . . . . ?
C27 C28 C29 C42 168(4) . . . 1_554 ?
C27 C28 C29 C30 -11(5) . . . . ?
C42 C29 C30 C31 179(4) 1_554 . . . ?
C28 C29 C30 C31 -2(5) . . . . ?
C29 C30 C31 C26 8(6) . . . . ?
C27 C26 C31 C30 -3(6) . . . . ?
C12 C26 C31 C30 163(3) . . . . ?
C36 N1 C32 C33 8(4) . . . . ?
Zn2 N1 C32 C33 -174(3) . . . . ?
N1 C32 C33 C34 -21(5) . . . . ?
C32 C33 C34 C35 18(5) . . . . ?
C32 C33 C34 C37 -171(4) . . . . ?
C33 C34 C35 C36 -2(3) . . . . ?
C37 C34 C35 C36 -175(3) . . . . ?
C32 N1 C36 C35 7(4) . . . . ?
Zn2 N1 C36 C35 -171(2) . . . . ?
C34 C35 C36 N1 -9(4) . . . . ?
C35 C34 C37 C41 34(5) . . . . ?
C33 C34 C37 C41 -138(4) . . . . ?
C35 C34 C37 C38 -164(3) . . . . ?
C33 C34 C37 C38 24(5) . . . . ?
C41 C37 C38 C39 -28(5) . . . . ?
C34 C37 C38 C39 171(3) . . . . ?
C40 N2 C39 C38 -3(4) . . . . ?
Zn1 N2 C39 C38 169(2) 1_455 . . . ?
C37 C38 C39 N2 15(4) . . . . ?
C39 N2 C40 C41 1(7) . . . . ?
Zn1 N2 C40 C41 -171(4) 1_455 . . . ?
C38 C37 C41 C40 24(5) . . . . ?
C34 C37 C41 C40 -178(3) . . . . ?
N2 C40 C41 C37 -10(6) . . . . ?
Zn2 O3 C42 C29 163(3) . . . 1_556 ?
Zn2 O3 C42 O4 -49(4) . . . . ?
Zn1 O4 C42 O3 45(4) . . . . ?
Zn1 O4 C42 C29 -166(2) . . . 1_556 ?
Zn1 O5 C43 O6 -31(5) . . . . ?
Zn1 O5 C43 C23 -177(2) . . . 1_565 ?
Zn2 O6 C43 O5 24(4) . . . . ?
Zn2 O6 C43 C23 171(2) . . . 1_565 ?
Zn1 O8 C44 O7 17(6) . . . . ?
Zn1 O8 C44 C17 176.0(18) . . . 1_566 ?
Zn2 O7 C44 O8 -15(6) . . . . ?
Zn2 O7 C44 C17 -175.7(17) . . . 1_566 ?
C101 N102 C102 O100 -0.6 . . . . ?
C100 N102 C102 O100 -177.8 . . . . ?
C201 N200 C202 O200 -0.6 . . . . ?
C200 N200 C202 O200 -177.8 . . . . ?
